data_2013952
loop_
_publ_author_name
'Muthukumar, Manivannan '
'Thanikasalam, Kanagasabapathy'
'Mohamed, E. Mothi'
'Low, John N.'
'Glidewell, Christopher'

_publ_section_title
;
 Molecular conformation and supramolecular aggregation in four
 2,3,4,5-tetrahydro-3,4-diphenylbenzothiazepines
;
_journal_issue 6
_journal_name_full 'Acta Crystallographica Section C'
_journal_page_first o421
_journal_page_last o426
_journal_paper_doi 10.1107/S0108270104008753
_journal_volume 60
_journal_year 2004
_chemical_formula_iupac 'C23 H20 Cl N O S'
_chemical_formula_moiety 'C23 H20 Cl N O S'
_chemical_formula_sum 'C23 H20 Cl N O S'
_chemical_formula_weight 393.92
_chemical_name_systematic
;
(2RS,4RS)-N-Chloroacetyl-2,3,4,5-tetrahydro-2,4-diphenyl-1,5-benzothiazepine
;
_space_group_IT_number 14
_symmetry_cell_setting monoclinic
_symmetry_space_group_name_Hall '-P 2yn'
_symmetry_space_group_name_H-M 'P 1 21/n 1'
_atom_sites_solution_hydrogens geom
_atom_sites_solution_primary direct
_atom_sites_solution_secondary difmap
_cell_angle_alpha 90.00
_cell_angle_beta 92.549(2)
_cell_angle_gamma 90.00
_cell_formula_units_Z 4
_cell_length_a 12.6348(4)
_cell_length_b 11.9337(5)
_cell_length_c 12.7904(5)
_cell_measurement_reflns_used 4418
_cell_measurement_temperature 120(2)
_cell_measurement_theta_max 27.50
_cell_measurement_theta_min 3.19
_cell_volume 1926.63(13)
_computing_cell_refinement 'DENZO--SMN (Otwinowski & Minor, 1997)'
_computing_data_collection 'KappaCCD Server Software (Nonius, 1997)'
_computing_data_reduction DENZO--SMN
_computing_molecular_graphics 'PLATON (Spek, 2003)'
_computing_publication_material 'SHELXL97 and PRPKAPPA (Ferguson, 1999)'
_computing_structure_refinement 'OSCAIL and SHELXL97 (Sheldrick, 1997)'
_computing_structure_solution 'OSCAIL (McArdle, 2003) and SHELXS97 (Sheldrick, 1997)'
_diffrn_ambient_temperature 120(2)
_diffrn_measured_fraction_theta_full 0.994
_diffrn_measured_fraction_theta_max 0.994
_diffrn_measurement_device_type 'Nonius KappaCCD'
_diffrn_measurement_method '\f scans, and \w scans with \k offsets'
_diffrn_radiation_monochromator graphite
_diffrn_radiation_source 'rotating anode'
_diffrn_radiation_type 'Mo K\a'
_diffrn_radiation_wavelength 0.71073
_diffrn_reflns_av_R_equivalents 0.0809
_diffrn_reflns_av_sigmaI/netI 0.0651
_diffrn_reflns_limit_h_max 16
_diffrn_reflns_limit_h_min -16
_diffrn_reflns_limit_k_max 15
_diffrn_reflns_limit_k_min -15
_diffrn_reflns_limit_l_max 15
_diffrn_reflns_limit_l_min -16
_diffrn_reflns_number 26344
_diffrn_reflns_theta_full 27.50
_diffrn_reflns_theta_max 27.50
_diffrn_reflns_theta_min 3.19
_diffrn_standards_decay_% 0
_diffrn_standards_interval_time 0
_diffrn_standards_number 0
_exptl_absorpt_coefficient_mu 0.320
_exptl_absorpt_correction_T_max 0.987
_exptl_absorpt_correction_T_min 0.926
_exptl_absorpt_correction_type multi-scan
_exptl_absorpt_process_details '(SORTAV; Blessing, 1995, 1997)'
_exptl_crystal_colour colourless
_exptl_crystal_density_diffrn 1.358
_exptl_crystal_density_method 'not measured'
_exptl_crystal_description plate
_exptl_crystal_F_000 824
_exptl_crystal_size_max 0.28
_exptl_crystal_size_mid 0.24
_exptl_crystal_size_min 0.04
_refine_diff_density_max 0.219
_refine_diff_density_min -0.371
_refine_ls_extinction_method none
_refine_ls_goodness_of_fit_ref 0.997
_refine_ls_hydrogen_treatment constr
_refine_ls_matrix_type full
_refine_ls_number_parameters 244
_refine_ls_number_reflns 4418
_refine_ls_number_restraints 0
_refine_ls_restrained_S_all 0.997
_refine_ls_R_factor_all 0.0828
_refine_ls_R_factor_gt 0.0430
_refine_ls_shift/su_max 0.001
_refine_ls_shift/su_mean 0.000
_refine_ls_structure_factor_coef Fsqd
_refine_ls_weighting_details 'w=1/[\s^2^(Fo^2^)+(0.0478P)^2^] where P=(Fo^2^+2Fc^2^)/3'
_refine_ls_weighting_scheme calc
_refine_ls_wR_factor_gt 0.0868
_refine_ls_wR_factor_ref 0.0984
_reflns_number_gt 2950
_reflns_number_total 4418
_reflns_threshold_expression I>2\s(I)
_cod_data_source_file fa1057.cif
_cod_data_source_block II
_cod_depositor_comments
;
The following automatic conversions were performed:

'_exptl_absorpt_correction_type' value 'Multi-scan' changed to
'multi-scan' according to
/home/saulius/struct/CIF-dictionaries/cif_core.dic dictionary named
'cif_core.dic' version 2.4.1 from 2010-06-29.

Automatic conversion script
Id: cif_fix_values 1715 2011-07-08 13:25:40Z adriana 
;
_cod_original_sg_symbol_H-M 'P 21/n'
_cod_database_code 2013952
_cod_database_fobs_code 2013952

loop_
_symmetry_equiv_pos_as_xyz
'x, y, z'
'x+1/2, -y+1/2, z+1/2'
'-x, -y, -z'
'-x-1/2, y-1/2, -z-1/2'

loop_
_atom_site_label
_atom_site_fract_x
_atom_site_fract_y
_atom_site_fract_z
_atom_site_U_iso_or_equiv
_atom_site_adp_type
_atom_site_calc_flag
_atom_site_refinement_flags
_atom_site_occupancy
_atom_site_disorder_assembly
_atom_site_disorder_group
_atom_site_type_symbol
Cl5 0.91507(4) 0.23886(5) 0.38523(4) 0.03279(15) Uani d . 1 . . Cl
S1 0.62010(4) 0.10640(4) 0.09520(4) 0.02562(14) Uani d . 1 . . S
O5 0.68726(10) 0.23583(11) 0.41271(10) 0.0254(3) Uani d . 1 . . O
N5 0.62888(12) 0.29611(13) 0.25199(12) 0.0210(3) Uani d . 1 . . N
C2 0.48382(14) 0.11544(15) 0.14149(15) 0.0211(4) Uani d . 1 . . C
C3 0.45311(15) 0.23221(15) 0.18065(15) 0.0223(4) Uani d . 1 . . C
C4 0.51655(14) 0.27594(15) 0.27657(15) 0.0213(4) Uani d . 1 . . C
C6 0.68342(15) 0.43814(16) 0.12682(15) 0.0239(4) Uani d . 1 . . C
C7 0.71108(15) 0.46821(17) 0.02638(15) 0.0266(4) Uani d . 1 . . C
C8 0.70979(16) 0.38876(16) -0.05196(15) 0.0262(4) Uani d . 1 . . C
C9 0.67862(15) 0.27932(16) -0.03213(15) 0.0245(4) Uani d . 1 . . C
C10 0.65120(15) 0.24793(15) 0.06785(15) 0.0219(4) Uani d . 1 . . C
C11 0.65492(15) 0.32806(15) 0.14771(14) 0.0207(4) Uani d . 1 . . C
C21 0.46712(14) 0.02588(15) 0.22280(15) 0.0216(4) Uani d . 1 . . C
C22 0.53824(15) 0.00511(15) 0.30613(15) 0.0235(4) Uani d . 1 . . C
C23 0.51420(16) -0.07096(16) 0.38456(16) 0.0264(4) Uani d . 1 . . C
C24 0.41872(17) -0.12711(17) 0.37951(17) 0.0315(5) Uani d . 1 . . C
C25 0.34730(17) -0.10777(17) 0.29671(18) 0.0324(5) Uani d . 1 . . C
C26 0.37133(15) -0.03237(16) 0.21828(16) 0.0264(4) Uani d . 1 . . C
C41 0.46579(14) 0.37879(15) 0.32295(15) 0.0218(4) Uani d . 1 . . C
C42 0.42153(15) 0.36996(17) 0.42056(15) 0.0251(4) Uani d . 1 . . C
C43 0.37349(15) 0.46205(18) 0.46527(16) 0.0288(5) Uani d . 1 . . C
C44 0.36970(15) 0.56379(18) 0.41354(16) 0.0291(5) Uani d . 1 . . C
C45 0.41336(16) 0.57349(17) 0.31652(17) 0.0299(5) Uani d . 1 . . C
C46 0.45954(16) 0.48096(16) 0.27098(16) 0.0274(5) Uani d . 1 . . C
C51 0.70636(15) 0.26827(15) 0.32498(15) 0.0218(4) Uani d . 1 . . C
C52 0.81861(15) 0.27880(19) 0.28850(16) 0.0294(5) Uani d . 1 . . C
H2 0.4348 0.0978 0.0802 0.025 Uiso calc R 1 . . H
H22 0.6043 0.0432 0.3100 0.028 Uiso calc R 1 . . H
H23 0.5636 -0.0840 0.4414 0.032 Uiso calc R 1 . . H
H24 0.4022 -0.1789 0.4328 0.038 Uiso calc R 1 . . H
H25 0.2814 -0.1461 0.2933 0.039 Uiso calc R 1 . . H
H26 0.3220 -0.0205 0.1611 0.032 Uiso calc R 1 . . H
H3A 0.4607 0.2863 0.1228 0.027 Uiso calc R 1 . . H
H3B 0.3773 0.2306 0.1972 0.027 Uiso calc R 1 . . H
H4 0.5163 0.2157 0.3309 0.026 Uiso calc R 1 . . H
H42 0.4242 0.3005 0.4568 0.030 Uiso calc R 1 . . H
H43 0.3432 0.4550 0.5316 0.035 Uiso calc R 1 . . H
H44 0.3373 0.6268 0.4444 0.035 Uiso calc R 1 . . H
H45 0.4117 0.6435 0.2811 0.036 Uiso calc R 1 . . H
H46 0.4872 0.4876 0.2034 0.033 Uiso calc R 1 . . H
H52A 0.8314 0.3575 0.2680 0.035 Uiso calc R 1 . . H
H52B 0.8261 0.2313 0.2258 0.035 Uiso calc R 1 . . H
H6 0.6840 0.4927 0.1809 0.029 Uiso calc R 1 . . H
H7 0.7308 0.5433 0.0119 0.032 Uiso calc R 1 . . H
H8 0.7303 0.4089 -0.1200 0.031 Uiso calc R 1 . . H
H9 0.6761 0.2257 -0.0871 0.029 Uiso calc R 1 . . H

loop_
_atom_site_aniso_label
_atom_site_aniso_U_11
_atom_site_aniso_U_22
_atom_site_aniso_U_33
_atom_site_aniso_U_12
_atom_site_aniso_U_13
_atom_site_aniso_U_23
S1 0.0297(3) 0.0194(2) 0.0285(3) 0.0014(2) 0.0100(2) 0.0002(2)
C2 0.0211(9) 0.0201(9) 0.0222(10) -0.0001(8) 0.0011(7) -0.0001(8)
C21 0.0223(10) 0.0157(9) 0.0272(11) 0.0008(8) 0.0047(8) -0.0049(8)
C22 0.0246(10) 0.0196(9) 0.0266(11) -0.0006(8) 0.0038(8) -0.0025(8)
C23 0.0363(11) 0.0198(9) 0.0233(11) 0.0030(9) 0.0046(9) 0.0005(8)
C24 0.0424(13) 0.0212(10) 0.0323(12) -0.0009(9) 0.0176(10) -0.0006(9)
C25 0.0312(11) 0.0226(10) 0.0445(14) -0.0079(9) 0.0145(10) -0.0070(9)
C26 0.0236(10) 0.0229(10) 0.0329(12) -0.0009(9) 0.0017(8) -0.0064(9)
C3 0.0219(9) 0.0211(10) 0.0240(10) 0.0027(8) 0.0014(8) -0.0008(8)
C4 0.0234(9) 0.0201(9) 0.0206(10) 0.0005(8) 0.0030(8) 0.0008(8)
C41 0.0211(9) 0.0226(10) 0.0216(10) 0.0002(8) -0.0003(8) -0.0028(8)
C42 0.0210(9) 0.0286(11) 0.0256(11) -0.0023(8) 0.0014(8) -0.0006(9)
C43 0.0229(10) 0.0368(12) 0.0270(11) -0.0006(9) 0.0044(8) -0.0085(9)
C44 0.0233(10) 0.0285(11) 0.0353(12) 0.0031(9) -0.0022(9) -0.0126(9)
C45 0.0346(11) 0.0203(10) 0.0344(12) 0.0026(9) -0.0015(9) -0.0039(9)
C46 0.0311(11) 0.0247(10) 0.0267(11) 0.0029(9) 0.0045(9) -0.0016(8)
N5 0.0227(8) 0.0228(8) 0.0176(8) -0.0002(7) 0.0033(6) 0.0027(6)
C51 0.0277(10) 0.0183(9) 0.0196(10) 0.0000(8) 0.0015(8) -0.0021(8)
O5 0.0304(8) 0.0288(7) 0.0170(7) -0.0003(6) 0.0027(6) 0.0022(6)
C52 0.0241(10) 0.0399(12) 0.0240(11) 0.0002(9) -0.0011(8) 0.0062(9)
Cl5 0.0266(3) 0.0420(3) 0.0293(3) 0.0002(2) -0.0039(2) 0.0037(2)
C6 0.0270(10) 0.0224(10) 0.0222(10) -0.0021(8) 0.0001(8) -0.0008(8)
C7 0.0299(10) 0.0246(10) 0.0254(11) -0.0031(9) 0.0010(8) 0.0057(9)
C8 0.0284(10) 0.0307(11) 0.0197(10) -0.0014(9) 0.0025(8) 0.0079(9)
C9 0.0284(11) 0.0265(10) 0.0186(10) 0.0008(9) 0.0030(8) -0.0019(8)
C10 0.0224(9) 0.0224(10) 0.0212(10) 0.0018(8) 0.0022(8) 0.0015(8)
C11 0.0215(9) 0.0235(10) 0.0172(10) 0.0019(8) 0.0014(7) 0.0031(8)

loop_
_atom_type_symbol
_atom_type_description
_atom_type_scat_dispersion_real
_atom_type_scat_dispersion_imag
_atom_type_scat_source
C C 0.0033 0.0016 'International Tables Vol C Tables 4.2.6.8 and 6.1.1.4'
H H 0.0000 0.0000 'International Tables Vol C Tables 4.2.6.8 and 6.1.1.4'
Cl Cl 0.1484 0.1585 'International Tables Vol C Tables 4.2.6.8 and 6.1.1.4'
N N 0.0061 0.0033 'International Tables Vol C Tables 4.2.6.8 and 6.1.1.4'
O O 0.0106 0.0060 'International Tables Vol C Tables 4.2.6.8 and 6.1.1.4'
S S 0.1246 0.1234 'International Tables Vol C Tables 4.2.6.8 and 6.1.1.4'

loop_
_geom_angle_atom_site_label_1
_geom_angle_atom_site_label_2
_geom_angle_atom_site_label_3
_geom_angle
_geom_angle_publ_flag
C10 S1 C2 103.03(8) no
C21 C2 C3 111.82(15) no
C21 C2 S1 109.84(12) no
C3 C2 S1 114.18(13) no
C21 C2 H2 106.9 no
C3 C2 H2 106.9 no
S1 C2 H2 106.9 no
C22 C21 C26 118.33(18) no
C22 C21 C2 123.36(16) no
C26 C21 C2 118.10(17) no
C21 C22 C23 120.97(18) no
C21 C22 H22 119.5 no
C23 C22 H22 119.5 no
C24 C23 C22 120.0(2) no
C24 C23 H23 120.0 no
C22 C23 H23 120.0 no
C23 C24 C25 119.71(19) no
C23 C24 H24 120.1 no
C25 C24 H24 120.1 no
C24 C25 C26 120.35(19) no
C24 C25 H25 119.8 no
C26 C25 H25 119.8 no
C25 C26 C21 120.6(2) no
C25 C26 H26 119.7 no
C21 C26 H26 119.7 no
C4 C3 C2 116.15(16) no
C4 C3 H3A 108.2 no
C2 C3 H3A 108.2 no
C4 C3 H3B 108.2 no
C2 C3 H3B 108.2 no
H3A C3 H3B 107.4 no
N5 C4 C41 112.07(15) no
N5 C4 C3 110.93(14) no
C41 C4 C3 112.00(15) no
N5 C4 H4 107.2 no
C41 C4 H4 107.2 no
C3 C4 H4 107.2 no
C46 C41 C42 118.57(17) no
C46 C41 C4 122.60(16) no
C42 C41 C4 118.82(17) no
C43 C42 C41 120.54(19) no
C43 C42 H42 119.7 no
C41 C42 H42 119.7 no
C44 C43 C42 120.24(18) no
C44 C43 H43 119.9 no
C42 C43 H43 119.9 no
C43 C44 C45 119.70(18) no
C43 C44 H44 120.1 no
C45 C44 H44 120.1 no
C44 C45 C46 120.06(19) no
C44 C45 H45 120.0 no
C46 C45 H45 120.0 no
C45 C46 C41 120.86(18) no
C45 C46 H46 119.6 no
C41 C46 H46 119.6 no
C51 N5 C11 120.82(15) no
C51 N5 C4 118.61(14) no
C11 N5 C4 119.90(15) no
O5 C51 N5 122.77(17) no
O5 C51 C52 122.29(17) no
N5 C51 C52 114.93(16) no
C51 C52 Cl5 112.83(14) no
C51 C52 H52A 109.0 no
Cl5 C52 H52A 109.0 no
C51 C52 H52B 109.0 no
Cl5 C52 H52B 109.0 no
H52A C52 H52B 107.8 no
C11 C6 C7 119.87(18) no
C11 C6 H6 120.1 no
C7 C6 H6 120.1 no
C8 C7 C6 119.84(18) no
C8 C7 H7 120.1 no
C6 C7 H7 120.1 no
C7 C8 C9 120.49(18) no
C7 C8 H8 119.8 no
C9 C8 H8 119.8 no
C8 C9 C10 120.31(18) no
C8 C9 H9 119.8 no
C10 C9 H9 119.8 no
C9 C10 C11 119.05(17) no
C9 C10 S1 120.30(15) no
C11 C10 S1 120.53(14) no
C6 C11 C10 120.39(17) no
C6 C11 N5 120.00(17) no
C10 C11 N5 119.61(16) no

loop_
_geom_bond_atom_site_label_1
_geom_bond_atom_site_label_2
_geom_bond_site_symmetry_2
_geom_bond_distance
_geom_bond_publ_flag
S1 C10 . 1.7725(19) no
S1 C2 . 1.8487(18) no
C2 C21 . 1.513(3) no
C2 C3 . 1.536(2) no
C2 H2 . 1.00 no
C21 C22 . 1.386(3) no
C21 C26 . 1.395(3) no
C22 C23 . 1.396(3) no
C22 H22 . 0.95 no
C23 C24 . 1.379(3) no
C23 H23 . 0.95 no
C24 C25 . 1.380(3) no
C24 H24 . 0.95 no
C25 C26 . 1.391(3) no
C25 H25 . 0.95 no
C26 H26 . 0.95 no
C3 C4 . 1.527(3) no
C3 H3A . 0.99 no
C3 H3B . 0.99 no
C4 N5 . 1.487(2) no
C4 C41 . 1.518(3) no
C4 H4 . 1.00 no
C41 C46 . 1.389(3) no
C41 C42 . 1.394(3) no
C42 C43 . 1.391(3) no
C42 H42 . 0.95 no
C43 C44 . 1.383(3) no
C43 H43 . 0.95 no
C44 C45 . 1.385(3) no
C44 H44 . 0.95 no
C45 C46 . 1.389(3) no
C45 H45 . 0.95 no
C46 H46 . 0.95 no
N5 C51 . 1.363(2) no
N5 C11 . 1.439(2) no
C51 O5 . 1.221(2) no
C51 C52 . 1.518(3) no
C52 Cl5 . 1.763(2) no
C52 H52A . 0.99 no
C52 H52B . 0.99 no
C6 C11 . 1.391(3) no
C6 C7 . 1.393(3) no
C6 H6 . 0.95 no
C7 C8 . 1.379(3) no
C7 H7 . 0.95 no
C8 C9 . 1.391(3) no
C8 H8 . 0.95 no
C9 C10 . 1.391(3) no
C9 H9 . 0.95 no
C10 C11 . 1.399(3) no

loop_
_geom_hbond_atom_site_label_D
_geom_hbond_atom_site_label_H
_geom_hbond_atom_site_label_A
_geom_hbond_site_symmetry_A
_geom_hbond_distance_DH
_geom_hbond_distance_HA
_geom_hbond_distance_DA
_geom_hbond_angle_DHA
_geom_hbond_publ_flag
C24 H24 O5 3_656 0.95 2.42 3.295(3) 153 y
C44 H44 O5 3_666 0.95 2.48 3.364(2) 154 y

loop_
_geom_torsion_atom_site_label_1
_geom_torsion_atom_site_label_2
_geom_torsion_atom_site_label_3
_geom_torsion_atom_site_label_4
_geom_torsion
_geom_torsion_publ_flag
C10 S1 C2 C21 -147.32(13) no
C10 S1 C2 C3 -20.80(16) no
C3 C2 C21 C22 -80.5(2) no
S1 C2 C21 C22 47.4(2) no
C3 C2 C21 C26 94.2(2) no
S1 C2 C21 C26 -138.00(15) no
C26 C21 C22 C23 -0.9(3) no
C2 C21 C22 C23 173.68(17) no
C21 C22 C23 C24 0.3(3) no
C22 C23 C24 C25 0.0(3) no
C23 C24 C25 C26 0.3(3) no
C24 C25 C26 C21 -0.9(3) no
C22 C21 C26 C25 1.2(3) no
C2 C21 C26 C25 -173.69(17) no
C21 C2 C3 C4 62.1(2) no
S1 C2 C3 C4 -63.4(2) no
C2 C3 C4 N5 66.3(2) no
C2 C3 C4 C41 -167.65(15) no
N5 C4 C41 C46 58.2(2) no
C3 C4 C41 C46 -67.2(2) no
N5 C4 C41 C42 -123.23(18) no
C3 C4 C41 C42 111.4(2) no
C46 C41 C42 C43 -0.8(3) no
C4 C41 C42 C43 -179.44(17) no
C41 C42 C43 C44 -0.4(3) no
C42 C43 C44 C45 0.4(3) no
C43 C44 C45 C46 0.8(3) no
C44 C45 C46 C41 -2.1(3) no
C42 C41 C46 C45 2.1(3) no
C4 C41 C46 C45 -179.36(18) no
C41 C4 N5 C51 93.70(19) no
C3 C4 N5 C51 -140.30(17) no
C41 C4 N5 C11 -95.62(19) no
C3 C4 N5 C11 30.4(2) no
C11 N5 C51 O5 -176.57(17) no
C4 N5 C51 O5 -6.0(3) no
C11 N5 C51 C52 2.5(3) no
C4 N5 C51 C52 173.09(16) no
O5 C51 C52 Cl5 0.3(3) no
N5 C51 C52 Cl5 -178.73(14) no
C11 C6 C7 C8 0.2(3) no
C6 C7 C8 C9 1.5(3) no
C7 C8 C9 C10 -1.8(3) no
C8 C9 C10 C11 0.3(3) no
C8 C9 C10 S1 -175.75(15) no
C2 S1 C10 C9 -121.43(16) no
C2 S1 C10 C11 62.6(2) no
C7 C6 C11 C10 -1.7(3) no
C7 C6 C11 N5 178.44(17) no
C9 C10 C11 C6 1.4(3) no
S1 C10 C11 C6 177.46(14) no
C9 C10 C11 N5 -178.70(17) no
S1 C10 C11 N5 -2.6(2) no
C51 N5 C11 C6 -83.9(2) no
C4 N5 C11 C6 105.6(2) no
C51 N5 C11 C10 96.2(2) no
C4 N5 C11 C10 -74.3(2) no
